data_1521737
loop_
_publ_author_name
'Penc, B.'
'Szytula, A.'
'Baran, S.'
'Hofmann, M.'
'Slaski, M.'
'Leciejewicz, J.'

_publ_section_title
;
 Magnetic ordering in R Pt X (R = Gd, Tb, Dy; X = Si, Ge) compounds
;
_journal_name_full 'Journal of Alloys Compd.'
_journal_page_first 79
_journal_page_last 87
_journal_volume 299
_journal_year 2000
_chemical_formula_sum 'Dy Ge Pt'
_chemical_name_systematic 'Dy Pt Ge'
_space_group_IT_number 62
_symmetry_space_group_name_Hall '-P 2ac 2n'
_symmetry_space_group_name_H-M 'P n m a'
_cell_angle_alpha 90
_cell_angle_beta 90
_cell_angle_gamma 90
_cell_formula_units_Z 4
_cell_length_a 6.998
_cell_length_b 4.359
_cell_length_c 7.557
_cell_volume 230.521
_citation_journal_id_ASTM JALCEU
_cod_data_source_file Penc_JALCEU_2000_1300.cif
_cod_data_source_block Dy1Ge1Pt1
_cod_original_cell_volume 230.5209
_cod_original_formula_sum 'Dy1 Ge1 Pt1'
_cod_database_code 1521737

loop_
_symmetry_equiv_pos_as_xyz
x,y,z
-x+1/2,-y,z+1/2
x+1/2,-y+1/2,-z+1/2
-x,y+1/2,-z
-x,-y,-z
x-1/2,y,-z-1/2
-x-1/2,y-1/2,z-1/2
x,-y-1/2,z

loop_
_atom_site_label
_atom_site_type_symbol
_atom_site_fract_x
_atom_site_fract_y
_atom_site_fract_z
_atom_site_occupancy
_atom_site_U_iso_or_equiv
Dy1 Dy 0.005 0.25 0.703 1 0.0
Ge1 Ge 0.327 0.25 0.422 1 0.0
Pt1 Pt 0.182 0.25 0.084 1 0.0
